data_7129635
loop_
_publ_author_name
'Trauner, Florian'
'Reiners, Felix'
'Apaloo-Messan, Kodjo-Edmond'
'Ni\&sl, Benedikt'
'Shahbaz, Muhammad'
'Jiang, Dongfang'
'Aicher, Julian'
'Didier, Dorian'

_publ_section_title
;
 Strain-Release Arylations for the Bis-Functionalization of Azetidines
;
_journal_name_full 'Chemical Communications'
_journal_paper_doi 10.1039/D1CC07053C
_journal_year 2022
_chemical_formula_moiety 'C16 H17 N O2 S'
_chemical_formula_sum 'C16 H17 N O2 S'
_chemical_formula_weight 287.36
_chemical_name_common FT_156a
_space_group_crystal_system monoclinic
_space_group_IT_number 14
_space_group_name_Hall '-P 2ybc'
_space_group_name_H-M_alt 'P 1 21/c 1'
_atom_sites_solution_hydrogens geom
_audit_block_code C16H17NO2S_zv562_didier
_audit_creation_method 'APEX3 v2018.7-2'
_audit_update_record
;
2021-12-15 deposited with the CCDC.	2022-01-27 downloaded from the CCDC.
;
_cell_angle_alpha 90
_cell_angle_beta 100.9660(10)
_cell_angle_gamma 90
_cell_formula_units_Z 4
_cell_length_a 15.2425(6)
_cell_length_b 8.2235(3)
_cell_length_c 11.6263(5)
_cell_measurement_reflns_used 9965
_cell_measurement_temperature 173.(2)
_cell_measurement_theta_max 27.4575
_cell_measurement_theta_min 2.7223
_cell_volume 1430.71(10)
_computing_cell_refinement 'SAINT V8.38A (Bruker AXS Inc., 2017)'
_computing_data_collection 'APEX3 v2016.5-0, Bruker AXS (2016)'
_computing_data_reduction 'SAINT V8.38A (Bruker AXS Inc., 2017)'
_computing_molecular_graphics 'shelXle (C.B. Huebschle, rev 924)'
_computing_structure_refinement 'SHELXL-2018/3 (Sheldrick, 2018)'
_computing_structure_solution 'SHELXT 2014/5 (Sheldrick, 2014)'
_diffrn_ambient_temperature 173.(2)
_diffrn_detector_area_resol_mean 7.3910
_diffrn_measured_fraction_theta_full 0.998
_diffrn_measured_fraction_theta_max 0.998
_diffrn_measurement_device 'fixed-chi three-circle diffractometer'
_diffrn_measurement_device_type 'Bruker D8 Venture TXS'
_diffrn_measurement_method 'mix of phi and omega scans'
_diffrn_radiation_monochromator 'focusing mirrors'
_diffrn_radiation_type MoK\a
_diffrn_radiation_wavelength 0.71073
_diffrn_reflns_av_R_equivalents 0.0373
_diffrn_reflns_av_unetI/netI 0.0222
_diffrn_reflns_Laue_measured_fraction_full 0.998
_diffrn_reflns_Laue_measured_fraction_max 0.998
_diffrn_reflns_limit_h_max 19
_diffrn_reflns_limit_h_min -19
_diffrn_reflns_limit_k_max 10
_diffrn_reflns_limit_k_min -10
_diffrn_reflns_limit_l_max 15
_diffrn_reflns_limit_l_min -15
_diffrn_reflns_number 24576
_diffrn_reflns_point_group_measured_fraction_full 0.998
_diffrn_reflns_point_group_measured_fraction_max 0.998
_diffrn_reflns_theta_full 25.242
_diffrn_reflns_theta_max 27.485
_diffrn_reflns_theta_min 3.053
_diffrn_source 'rotating anode (TXS)'
_diffrn_source_current 50
_diffrn_source_power 2.5
_diffrn_source_type 'Bruker TXS'
_diffrn_source_voltage 50
_exptl_absorpt_coefficient_mu 0.227
_exptl_absorpt_correction_T_max 0.99
_exptl_absorpt_correction_T_min 0.95
_exptl_absorpt_correction_type multi-scan
_exptl_absorpt_process_details
;
SADABS-2016/2 - Bruker AXS area detector scaling and absorption correction
;
_exptl_crystal_colour colourless
_exptl_crystal_density_diffrn 1.334
_exptl_crystal_density_method 'not measured'
_exptl_crystal_description platelet
_exptl_crystal_F_000 608
_exptl_crystal_size_max 0.120
_exptl_crystal_size_mid 0.090
_exptl_crystal_size_min 0.030
_refine_diff_density_max 0.257
_refine_diff_density_min -0.455
_refine_diff_density_rms 0.048
_refine_ls_extinction_method none
_refine_ls_goodness_of_fit_ref 1.063
_refine_ls_hydrogen_treatment constr
_refine_ls_matrix_type full
_refine_ls_number_parameters 182
_refine_ls_number_reflns 3266
_refine_ls_number_restraints 0
_refine_ls_restrained_S_all 1.063
_refine_ls_R_factor_all 0.0473
_refine_ls_R_factor_gt 0.0403
_refine_ls_shift/su_max 0.000
_refine_ls_shift/su_mean 0.000
_refine_ls_structure_factor_coef Fsqd
_refine_ls_weighting_details 'w=1/[\s^2^(Fo^2^)+(0.0484P)^2^+0.7417P] where P=(Fo^2^+2Fc^2^)/3'
_refine_ls_weighting_scheme calc
_refine_ls_wR_factor_gt 0.1041
_refine_ls_wR_factor_ref 0.1083
_reflns_Friedel_coverage 0.000
_reflns_number_gt 2849
_reflns_number_total 3266
_reflns_threshold_expression 'I > 2\s(I)'
_cod_data_source_file d1cc07053c2.cif
_cod_data_source_block zv562
_cod_depositor_comments
;
The following automatic conversions were performed:

data item '_exptl_absorpt_correction_type' value 'Multi-Scan' was
changed to 'multi-scan' in accordance with the
/home/data/users/saulius/crontab/automatic-downloads/rss-feeds/RSC/lib/dictionaries/cif_core.dic
dictionary named 'cif_core.dic' version 2.4.2 last updated on
2011-04-26.

Automatic conversion script
Id: cif_fix_values 7556 2019-12-06 15:28:31Z antanas 
;
_cod_database_code 7129635
_shelx_estimated_absorpt_t_min 0.973
_shelx_estimated_absorpt_t_max 0.993
_shelx_space_group_comment
;
The symmetry employed for this shelxl refinement is uniquely defined
by the following loop, which should always be used as a source of
symmetry information in preference to the above space-group names.
They are only intended as comments.
;

loop_
_space_group_symop_operation_xyz
'x, y, z'
'-x, y+1/2, -z+1/2'
'-x, -y, -z'
'x, -y-1/2, z-1/2'

loop_
_atom_site_label
_atom_site_type_symbol
_atom_site_fract_x
_atom_site_fract_y
_atom_site_fract_z
_atom_site_U_iso_or_equiv
_atom_site_adp_type
_atom_site_occupancy
_atom_site_site_symmetry_order
_atom_site_calc_flag
_atom_site_refinement_flags_posn
_atom_site_refinement_flags_adp
_atom_site_refinement_flags_occupancy
_atom_site_disorder_assembly
_atom_site_disorder_group
S1 S 0.21665(3) 0.73638(5) 0.45598(4) 0.03416(14) Uani 1 1 d . . . . .
C1 C 0.34815(10) 0.7183(2) 0.65127(14) 0.0306(4) Uani 1 1 d . . . . .
H1A H 0.304046 0.662624 0.690047 0.037 Uiso 1 1 calc R U . . .
H1AB H 0.366122 0.824211 0.688990 0.037 Uiso 1 1 calc R U . . .
N1 N 0.32126(9) 0.72735(15) 0.52156(12) 0.0277(3) Uani 1 1 d . . . . .
O1 O 0.21640(9) 0.7149(2) 0.33388(12) 0.0541(4) Uani 1 1 d . . . . .
O2 O 0.18210(9) 0.88235(16) 0.49795(15) 0.0539(4) Uani 1 1 d . . . . .
C2 C 0.42777(10) 0.60963(18) 0.63502(14) 0.0274(3) Uani 1 1 d . . . . .
H2 H 0.429463 0.506165 0.680579 0.033 Uiso 1 1 calc R U . . .
C4 C 0.51781(10) 0.69137(17) 0.65469(13) 0.0237(3) Uani 1 1 d . . . . .
C3 C 0.37968(10) 0.5869(2) 0.50671(15) 0.0307(3) Uani 1 1 d . . . . .
H3A H 0.418429 0.605830 0.448675 0.037 Uiso 1 1 calc R U . . .
H3AB H 0.347265 0.482373 0.491763 0.037 Uiso 1 1 calc R U . . .
C6 C 0.66549(12) 0.7222(2) 0.77356(16) 0.0373(4) Uani 1 1 d . . . . .
H6 H 0.707983 0.693289 0.841318 0.045 Uiso 1 1 calc R U . . .
C5 C 0.58073(11) 0.6529(2) 0.75384(14) 0.0302(3) Uani 1 1 d . . . . .
H5 H 0.565616 0.577942 0.809132 0.036 Uiso 1 1 calc R U . . .
C7 C 0.68786(11) 0.8327(2) 0.69492(16) 0.0366(4) Uani 1 1 d . . . . .
H7 H 0.745864 0.879663 0.708033 0.044 Uiso 1 1 calc R U . . .
C8 C 0.62558(11) 0.8751(2) 0.59683(16) 0.0344(4) Uani 1 1 d . . . . .
H8 H 0.640539 0.952577 0.543079 0.041 Uiso 1 1 calc R U . . .
C9 C 0.54099(10) 0.80456(19) 0.57661(14) 0.0289(3) Uani 1 1 d . . . . .
H9 H 0.498665 0.833992 0.508819 0.035 Uiso 1 1 calc R U . . .
C10 C 0.16146(9) 0.56908(18) 0.50402(13) 0.0242(3) Uani 1 1 d . . . . .
C11 C 0.12070(10) 0.58430(19) 0.60071(13) 0.0270(3) Uani 1 1 d . . . . .
H11 H 0.118774 0.686635 0.638061 0.032 Uiso 1 1 calc R U . . .
C12 C 0.08301(10) 0.4485(2) 0.64175(13) 0.0286(3) Uani 1 1 d . . . . .
H12 H 0.054600 0.458778 0.707377 0.034 Uiso 1 1 calc R U . . .
C13 C 0.08572(10) 0.2974(2) 0.58923(13) 0.0273(3) Uani 1 1 d . . . . .
C14 C 0.12635(10) 0.28499(19) 0.49179(14) 0.0293(3) Uani 1 1 d . . . . .
H14 H 0.128278 0.182676 0.454414 0.035 Uiso 1 1 calc R U . . .
C15 C 0.16380(10) 0.4194(2) 0.44898(13) 0.0280(3) Uani 1 1 d . . . . .
H15 H 0.191025 0.409785 0.382271 0.034 Uiso 1 1 calc R U . . .
C16 C 0.04607(13) 0.1498(2) 0.63632(17) 0.0421(4) Uani 1 1 d . . . . .
H16A H 0.089363 0.060401 0.645010 0.063 Uiso 1 1 calc R U . . .
H16B H -0.008353 0.117357 0.581835 0.063 Uiso 1 1 calc R U . . .
H16C H 0.031369 0.175381 0.712772 0.063 Uiso 1 1 calc R U . . .

loop_
_atom_site_aniso_label
_atom_site_aniso_U_11
_atom_site_aniso_U_22
_atom_site_aniso_U_33
_atom_site_aniso_U_23
_atom_site_aniso_U_13
_atom_site_aniso_U_12
S1 0.0258(2) 0.0319(2) 0.0447(3) 0.01712(18) 0.00643(17) 0.00172(16)
C1 0.0267(8) 0.0309(8) 0.0368(9) -0.0080(7) 0.0123(7) -0.0065(6)
N1 0.0240(6) 0.0239(6) 0.0373(7) 0.0032(5) 0.0113(5) -0.0007(5)
O1 0.0417(7) 0.0797(11) 0.0396(7) 0.0299(7) 0.0042(6) -0.0066(7)
O2 0.0358(7) 0.0275(6) 0.0994(12) 0.0173(7) 0.0152(7) 0.0082(5)
C2 0.0266(7) 0.0213(7) 0.0351(8) 0.0022(6) 0.0078(6) -0.0028(6)
C4 0.0227(7) 0.0208(7) 0.0284(7) -0.0026(6) 0.0066(6) 0.0003(6)
C3 0.0234(7) 0.0301(8) 0.0399(9) -0.0095(7) 0.0094(6) -0.0014(6)
C6 0.0292(8) 0.0428(10) 0.0362(9) -0.0113(7) -0.0032(7) 0.0067(7)
C5 0.0330(8) 0.0289(8) 0.0284(8) -0.0005(6) 0.0049(6) 0.0046(6)
C7 0.0219(7) 0.0380(9) 0.0503(10) -0.0196(8) 0.0081(7) -0.0040(7)
C8 0.0315(8) 0.0308(8) 0.0440(10) -0.0031(7) 0.0151(7) -0.0075(7)
C9 0.0273(8) 0.0273(8) 0.0320(8) 0.0024(6) 0.0052(6) -0.0019(6)
C10 0.0181(6) 0.0277(7) 0.0262(7) 0.0040(6) 0.0030(5) 0.0003(6)
C11 0.0225(7) 0.0282(7) 0.0301(8) -0.0042(6) 0.0045(6) 0.0019(6)
C12 0.0224(7) 0.0398(9) 0.0244(7) -0.0005(6) 0.0065(6) -0.0004(6)
C13 0.0200(7) 0.0317(8) 0.0284(8) 0.0046(6) -0.0002(6) -0.0035(6)
C14 0.0266(8) 0.0277(8) 0.0323(8) -0.0059(6) 0.0022(6) -0.0010(6)
C15 0.0233(7) 0.0366(8) 0.0250(7) -0.0023(6) 0.0066(6) 0.0019(6)
C16 0.0380(9) 0.0402(10) 0.0471(10) 0.0095(8) 0.0054(8) -0.0120(8)

loop_
_atom_type_symbol
_atom_type_description
_atom_type_scat_dispersion_real
_atom_type_scat_dispersion_imag
_atom_type_scat_source
C C 0.0033 0.0016 'International Tables Vol C Tables 4.2.6.8 and 6.1.1.4'
H H 0.0000 0.0000 'International Tables Vol C Tables 4.2.6.8 and 6.1.1.4'
N N 0.0061 0.0033 'International Tables Vol C Tables 4.2.6.8 and 6.1.1.4'
O O 0.0106 0.0060 'International Tables Vol C Tables 4.2.6.8 and 6.1.1.4'
S S 0.1246 0.1234 'International Tables Vol C Tables 4.2.6.8 and 6.1.1.4'

loop_
_geom_angle_atom_site_label_1
_geom_angle_atom_site_label_2
_geom_angle_atom_site_label_3
_geom_angle
_geom_angle_site_symmetry_1
_geom_angle_site_symmetry_3
_geom_angle_publ_flag
O1 S1 O2 120.66(9) . . ?
O1 S1 N1 106.01(8) . . ?
O2 S1 N1 105.58(8) . . ?
O1 S1 C10 107.90(8) . . ?
O2 S1 C10 108.56(8) . . ?
N1 S1 C10 107.44(7) . . ?
N1 C1 C2 88.64(11) . . ?
N1 C1 H1A 113.9 . . ?
C2 C1 H1A 113.9 . . ?
N1 C1 H1AB 113.9 . . ?
C2 C1 H1AB 113.9 . . ?
H1A C1 H1AB 111.1 . . ?
C1 N1 C3 91.33(11) . . ?
C1 N1 S1 122.13(10) . . ?
C3 N1 S1 122.25(11) . . ?
C4 C2 C3 116.90(13) . . ?
C4 C2 C1 115.91(13) . . ?
C3 C2 C1 87.06(11) . . ?
C4 C2 H2 111.6 . . ?
C3 C2 H2 111.6 . . ?
C1 C2 H2 111.6 . . ?
C5 C4 C9 118.22(14) . . ?
C5 C4 C2 119.33(14) . . ?
C9 C4 C2 122.45(14) . . ?
N1 C3 C2 88.76(11) . . ?
N1 C3 H3A 113.9 . . ?
C2 C3 H3A 113.9 . . ?
N1 C3 H3AB 113.9 . . ?
C2 C3 H3AB 113.9 . . ?
H3A C3 H3AB 111.1 . . ?
C7 C6 C5 120.04(16) . . ?
C7 C6 H6 120.0 . . ?
C5 C6 H6 120.0 . . ?
C4 C5 C6 121.12(16) . . ?
C4 C5 H5 119.4 . . ?
C6 C5 H5 119.4 . . ?
C6 C7 C8 119.74(15) . . ?
C6 C7 H7 120.1 . . ?
C8 C7 H7 120.1 . . ?
C7 C8 C9 120.18(16) . . ?
C7 C8 H8 119.9 . . ?
C9 C8 H8 119.9 . . ?
C4 C9 C8 120.68(15) . . ?
C4 C9 H9 119.7 . . ?
C8 C9 H9 119.7 . . ?
C11 C10 C15 120.43(14) . . ?
C11 C10 S1 120.07(12) . . ?
C15 C10 S1 119.38(11) . . ?
C12 C11 C10 119.07(14) . . ?
C12 C11 H11 120.5 . . ?
C10 C11 H11 120.5 . . ?
C11 C12 C13 121.49(14) . . ?
C11 C12 H12 119.3 . . ?
C13 C12 H12 119.3 . . ?
C12 C13 C14 118.54(14) . . ?
C12 C13 C16 120.96(15) . . ?
C14 C13 C16 120.50(15) . . ?
C15 C14 C13 120.83(14) . . ?
C15 C14 H14 119.6 . . ?
C13 C14 H14 119.6 . . ?
C14 C15 C10 119.64(14) . . ?
C14 C15 H15 120.2 . . ?
C10 C15 H15 120.2 . . ?
C13 C16 H16A 109.5 . . ?
C13 C16 H16B 109.5 . . ?
H16A C16 H16B 109.5 . . ?
C13 C16 H16C 109.5 . . ?
H16A C16 H16C 109.5 . . ?
H16B C16 H16C 109.5 . . ?

loop_
_geom_bond_atom_site_label_1
_geom_bond_atom_site_label_2
_geom_bond_distance
_geom_bond_site_symmetry_2
_geom_bond_publ_flag
S1 O1 1.4299(15) . ?
S1 O2 1.4332(14) . ?
S1 N1 1.6331(14) . ?
S1 C10 1.7582(15) . ?
C1 N1 1.487(2) . ?
C1 C2 1.547(2) . ?
C1 H1A 0.9900 . ?
C1 H1AB 0.9900 . ?
N1 C3 1.4885(19) . ?
C2 C4 1.506(2) . ?
C2 C3 1.543(2) . ?
C2 H2 1.0000 . ?
C4 C5 1.389(2) . ?
C4 C9 1.392(2) . ?
C3 H3A 0.9900 . ?
C3 H3AB 0.9900 . ?
C6 C7 1.377(3) . ?
C6 C5 1.391(2) . ?
C6 H6 0.9500 . ?
C5 H5 0.9500 . ?
C7 C8 1.382(3) . ?
C7 H7 0.9500 . ?
C8 C9 1.393(2) . ?
C8 H8 0.9500 . ?
C9 H9 0.9500 . ?
C10 C11 1.390(2) . ?
C10 C15 1.391(2) . ?
C11 C12 1.382(2) . ?
C11 H11 0.9500 . ?
C12 C13 1.389(2) . ?
C12 H12 0.9500 . ?
C13 C14 1.394(2) . ?
C13 C16 1.505(2) . ?
C14 C15 1.380(2) . ?
C14 H14 0.9500 . ?
C15 H15 0.9500 . ?
C16 H16A 0.9800 . ?
C16 H16B 0.9800 . ?
C16 H16C 0.9800 . ?

loop_
_geom_torsion_atom_site_label_1
_geom_torsion_atom_site_label_2
_geom_torsion_atom_site_label_3
_geom_torsion_atom_site_label_4
_geom_torsion
_geom_torsion_site_symmetry_1
_geom_torsion_site_symmetry_2
_geom_torsion_site_symmetry_3
_geom_torsion_site_symmetry_4
_geom_torsion_publ_flag
C2 C1 N1 C3 15.70(11) . . . . ?
C2 C1 N1 S1 145.86(11) . . . . ?
O1 S1 N1 C1 -170.09(12) . . . . ?
O2 S1 N1 C1 60.80(14) . . . . ?
C10 S1 N1 C1 -54.91(13) . . . . ?
O1 S1 N1 C3 -54.69(14) . . . . ?
O2 S1 N1 C3 176.20(12) . . . . ?
C10 S1 N1 C3 60.48(13) . . . . ?
N1 C1 C2 C4 103.46(14) . . . . ?
N1 C1 C2 C3 -15.14(11) . . . . ?
C3 C2 C4 C5 -150.89(14) . . . . ?
C1 C2 C4 C5 108.60(17) . . . . ?
C3 C2 C4 C9 28.8(2) . . . . ?
C1 C2 C4 C9 -71.67(19) . . . . ?
C1 N1 C3 C2 -15.74(11) . . . . ?
S1 N1 C3 C2 -145.81(11) . . . . ?
C4 C2 C3 N1 -102.55(14) . . . . ?
C1 C2 C3 N1 15.13(11) . . . . ?
C9 C4 C5 C6 -1.6(2) . . . . ?
C2 C4 C5 C6 178.18(14) . . . . ?
C7 C6 C5 C4 0.9(2) . . . . ?
C5 C6 C7 C8 0.4(3) . . . . ?
C6 C7 C8 C9 -1.0(2) . . . . ?
C5 C4 C9 C8 1.0(2) . . . . ?
C2 C4 C9 C8 -178.75(14) . . . . ?
C7 C8 C9 C4 0.3(2) . . . . ?
O1 S1 C10 C11 -154.46(13) . . . . ?
O2 S1 C10 C11 -22.11(15) . . . . ?
N1 S1 C10 C11 91.62(13) . . . . ?
O1 S1 C10 C15 29.49(14) . . . . ?
O2 S1 C10 C15 161.84(12) . . . . ?
N1 S1 C10 C15 -84.43(13) . . . . ?
C15 C10 C11 C12 0.4(2) . . . . ?
S1 C10 C11 C12 -175.64(11) . . . . ?
C10 C11 C12 C13 0.6(2) . . . . ?
C11 C12 C13 C14 -1.1(2) . . . . ?
C11 C12 C13 C16 178.73(15) . . . . ?
C12 C13 C14 C15 0.6(2) . . . . ?
C16 C13 C14 C15 -179.21(15) . . . . ?
C13 C14 C15 C10 0.4(2) . . . . ?
C11 C10 C15 C14 -0.8(2) . . . . ?
S1 C10 C15 C14 175.20(12) . . . . ?
